data_2224038
loop_
_publ_author_name
'Khan, F. Nawaz'
'Manivel, P.'
'Prabakaran, K.'
'Hathwar, Venkatesha R.'
'Ng, Seik Weng'

_publ_section_title
;
 2-[2-(Cyclohexylcarbonyl)phenyl]-1-phenylethanone
;
_journal_coeditor_code TK2553
_journal_issue 11
_journal_name_full 'Acta Crystallographica Section E'
_journal_page_first o2745
_journal_paper_doi 10.1107/S1600536809041270
_journal_volume 65
_journal_year 2009
_chemical_formula_iupac 'C21 H22 O2'
_chemical_formula_moiety 'C21 H22 O2'
_chemical_formula_sum 'C21 H22 O2'
_chemical_formula_weight 306.39
_chemical_name_systematic
;
2-[2-(Cyclohexylcarbonyl)phenyl]-1-phenylethanone
;
_space_group_IT_number 14
_symmetry_cell_setting monoclinic
_symmetry_space_group_name_Hall '-P 2ybc'
_symmetry_space_group_name_H-M 'P 1 21/c 1'
_atom_sites_solution_hydrogens geom
_atom_sites_solution_primary direct
_atom_sites_solution_secondary difmap
_audit_creation_method SHELXL-97
_cell_angle_alpha 90.00
_cell_angle_beta 90.0380(10)
_cell_angle_gamma 90.00
_cell_formula_units_Z 4
_cell_length_a 10.4012(6)
_cell_length_b 10.1132(6)
_cell_length_c 16.0981(9)
_cell_measurement_reflns_used 878
_cell_measurement_temperature 290(2)
_cell_measurement_theta_max 25.3
_cell_measurement_theta_min 2.4
_cell_volume 1693.35(17)
_computing_cell_refinement 'SAINT (Bruker, 2004)'
_computing_data_collection 'SMART (Bruker, 2004)'
_computing_data_reduction 'SAINT (Bruker, 2004)'
_computing_molecular_graphics 'X-SEED (Barbour, 2001)'
_computing_publication_material 'publCIF (Westrip, 2009)'
_computing_structure_refinement 'SHELXL97 (Sheldrick, 2008)'
_computing_structure_solution 'SHELXS97 (Sheldrick, 2008)'
_diffrn_ambient_temperature 290(2)
_diffrn_measured_fraction_theta_full 1.000
_diffrn_measured_fraction_theta_max 1.000
_diffrn_measurement_device_type 'Bruker SMART area-detector'
_diffrn_measurement_method '\f and \w'
_diffrn_radiation_monochromator graphite
_diffrn_radiation_source 'fine-focus sealed tube'
_diffrn_radiation_type MoK\a
_diffrn_radiation_wavelength 0.71073
_diffrn_reflns_av_R_equivalents 0.0254
_diffrn_reflns_av_sigmaI/netI 0.0224
_diffrn_reflns_limit_h_max 12
_diffrn_reflns_limit_h_min -12
_diffrn_reflns_limit_k_max 12
_diffrn_reflns_limit_k_min -12
_diffrn_reflns_limit_l_max 19
_diffrn_reflns_limit_l_min -18
_diffrn_reflns_number 11930
_diffrn_reflns_theta_full 25.00
_diffrn_reflns_theta_max 25.00
_diffrn_reflns_theta_min 1.96
_diffrn_standards_decay_% 0
_diffrn_standards_interval_count 0
_diffrn_standards_interval_time 0
_diffrn_standards_number 0
_exptl_absorpt_coefficient_mu 0.076
_exptl_absorpt_correction_type none
_exptl_crystal_colour Colorless
_exptl_crystal_density_diffrn 1.202
_exptl_crystal_density_method 'not measured'
_exptl_crystal_description Block
_exptl_crystal_F_000 656
_exptl_crystal_size_max 0.25
_exptl_crystal_size_mid 0.22
_exptl_crystal_size_min 0.18
_refine_diff_density_max 0.183
_refine_diff_density_min -0.182
_refine_ls_extinction_method none
_refine_ls_goodness_of_fit_ref 1.320
_refine_ls_hydrogen_treatment constr
_refine_ls_matrix_type full
_refine_ls_number_parameters 208
_refine_ls_number_reflns 2984
_refine_ls_number_restraints 0
_refine_ls_restrained_S_all 1.320
_refine_ls_R_factor_all 0.0797
_refine_ls_R_factor_gt 0.0744
_refine_ls_shift/su_max 0.001
_refine_ls_shift/su_mean 0.001
_refine_ls_structure_factor_coef Fsqd
_refine_ls_weighting_details 'calc w=1/[\s^2^(Fo^2^)+(0.068P)^2^+0.5871P] where P=(Fo^2^+2Fc^2^)/3'
_refine_ls_weighting_scheme calc
_refine_ls_wR_factor_gt 0.1794
_refine_ls_wR_factor_ref 0.1825
_reflns_number_gt 2797
_reflns_number_total 2984
_reflns_threshold_expression I>2\s(I)
_cod_data_source_file tk2553.cif
_cod_data_source_block I
_cod_depositor_comments
;
The following automatic conversions were performed:
'_symmetry_cell_setting' value 'Monoclinic' changed to 'monoclinic'
according to '/home/saulius/struct/CIF-dictionaries/cif_core.dic'
dictionary named 'cif_core.dic' version 2.4.1 from
2010-06-29.

'_exptl_absorpt_correction_type' value 'None' changed to
'none' according to '/home/saulius/struct/CIF-dictionaries/cif_core.dic'
dictionary named 'cif_core.dic' version 2.4.1 from 2010-06-29.

Automatic conversion script
Id: cif_fix_enum 1527 2010-12-29 10:47:43Z saulius 

The following automatic conversions were performed:

'_symmetry_cell_setting' value 'Monoclinic' changed to 'monoclinic'
according to /home/saulius/struct/CIF-dictionaries/cif_core.dic
dictionary named 'cif_core.dic' version 2.4.1 from
2010-06-29.

'_exptl_absorpt_correction_type' value 'None' changed to
'none' according to
/home/saulius/struct/CIF-dictionaries/cif_core.dic dictionary named
'cif_core.dic' version 2.4.1 from 2010-06-29.

Automatic conversion script
Id: cif_fix_values 1715 2011-07-08 13:25:40Z adriana 
;
_cod_original_sg_symbol_H-M 'P 21/c'
_cod_database_code 2224038
_cod_database_fobs_code 2224038

loop_
_symmetry_equiv_pos_as_xyz
'x, y, z'
'-x, y+1/2, -z+1/2'
'-x, -y, -z'
'x, -y-1/2, z-1/2'

loop_
_atom_site_type_symbol
_atom_site_label
_atom_site_fract_x
_atom_site_fract_y
_atom_site_fract_z
_atom_site_U_iso_or_equiv
_atom_site_adp_type
_atom_site_calc_flag
_atom_site_refinement_flags
_atom_site_occupancy
_atom_site_disorder_assembly
_atom_site_disorder_group
O O1 0.63291(18) 0.81169(19) 0.64919(12) 0.0603(6) Uani d . 1 . .
O O2 0.83697(18) 0.5709(2) 0.67129(13) 0.0649(6) Uani d . 1 . .
C C1 0.8136(2) 0.9209(2) 0.70629(15) 0.0444(6) Uani d . 1 . .
H H1 0.8661 0.9089 0.7563 0.053 Uiso calc R 1 . .
C C2 0.8988(3) 0.8982(3) 0.63032(19) 0.0617(8) Uani d . 1 . .
H H2A 0.9350 0.8099 0.6326 0.074 Uiso calc R 1 . .
H H2B 0.8472 0.9047 0.5803 0.074 Uiso calc R 1 . .
C C3 1.0069(3) 0.9992(4) 0.6269(2) 0.0772(10) Uani d . 1 . .
H H3A 1.0633 0.9868 0.6743 0.093 Uiso calc R 1 . .
H H3B 1.0570 0.9855 0.5769 0.093 Uiso calc R 1 . .
C C4 0.9553(4) 1.1381(4) 0.6276(2) 0.0855(11) Uani d . 1 . .
H H4A 0.9063 1.1536 0.5772 0.103 Uiso calc R 1 . .
H H4B 1.0264 1.2001 0.6285 0.103 Uiso calc R 1 . .
C C5 0.8704(3) 1.1617(3) 0.7022(2) 0.0737(9) Uani d . 1 . .
H H5A 0.8346 1.2501 0.6993 0.088 Uiso calc R 1 . .
H H5B 0.9216 1.1555 0.7524 0.088 Uiso calc R 1 . .
C C6 0.7621(3) 1.0616(3) 0.7059(2) 0.0593(7) Uani d . 1 . .
H H6A 0.7062 1.0736 0.6582 0.071 Uiso calc R 1 . .
H H6B 0.7116 1.0764 0.7556 0.071 Uiso calc R 1 . .
C C7 0.7044(2) 0.8228(2) 0.70871(15) 0.0426(6) Uani d . 1 . .
C C8 0.6826(2) 0.7417(2) 0.78542(14) 0.0405(6) Uani d . 1 . .
C C9 0.7074(2) 0.7974(3) 0.86283(15) 0.0468(6) Uani d . 1 . .
H H9 0.7392 0.8832 0.8655 0.056 Uiso calc R 1 . .
C C10 0.6862(3) 0.7290(3) 0.93556(16) 0.0543(7) Uani d . 1 . .
H H10 0.7033 0.7683 0.9866 0.065 Uiso calc R 1 . .
C C11 0.6397(3) 0.6023(3) 0.93171(17) 0.0574(7) Uani d . 1 . .
H H11 0.6245 0.5551 0.9803 0.069 Uiso calc R 1 . .
C C12 0.6154(2) 0.5451(3) 0.85552(18) 0.0520(7) Uani d . 1 . .
H H12 0.5841 0.4590 0.8538 0.062 Uiso calc R 1 . .
C C13 0.6361(2) 0.6117(2) 0.78134(15) 0.0432(6) Uani d . 1 . .
C C14 0.6148(2) 0.5387(3) 0.70076(17) 0.0499(7) Uani d . 1 . .
H H14A 0.5514 0.5862 0.6681 0.060 Uiso calc R 1 . .
H H14B 0.5800 0.4519 0.7130 0.060 Uiso calc R 1 . .
C C15 0.7363(2) 0.5223(2) 0.64918(16) 0.0440(6) Uani d . 1 . .
C C16 0.7295(2) 0.4449(2) 0.57069(15) 0.0421(6) Uani d . 1 . .
C C17 0.6237(3) 0.3730(3) 0.54615(18) 0.0631(8) Uani d . 1 . .
H H17 0.5501 0.3733 0.5788 0.076 Uiso calc R 1 . .
C C18 0.6259(3) 0.3006(3) 0.4736(2) 0.0720(9) Uani d . 1 . .
H H18 0.5537 0.2525 0.4578 0.086 Uiso calc R 1 . .
C C19 0.7325(3) 0.2990(3) 0.42538(18) 0.0636(8) Uani d . 1 . .
H H19 0.7339 0.2490 0.3769 0.076 Uiso calc R 1 . .
C C20 0.8376(3) 0.3707(3) 0.4480(2) 0.0706(9) Uani d . 1 . .
H H20 0.9102 0.3711 0.4144 0.085 Uiso calc R 1 . .
C C21 0.8365(3) 0.4425(3) 0.52045(19) 0.0633(8) Uani d . 1 . .
H H21 0.9091 0.4903 0.5358 0.076 Uiso calc R 1 . .

loop_
_atom_site_aniso_label
_atom_site_aniso_U_11
_atom_site_aniso_U_22
_atom_site_aniso_U_33
_atom_site_aniso_U_12
_atom_site_aniso_U_13
_atom_site_aniso_U_23
O1 0.0612(12) 0.0688(13) 0.0509(11) -0.0129(10) -0.0135(10) 0.0076(9)
O2 0.0428(10) 0.0826(15) 0.0694(13) -0.0102(10) 0.0025(9) -0.0298(11)
C1 0.0458(14) 0.0501(15) 0.0374(13) -0.0036(11) -0.0054(10) 0.0045(11)
C2 0.0532(16) 0.072(2) 0.0597(18) -0.0021(14) 0.0077(13) -0.0045(15)
C3 0.0565(18) 0.108(3) 0.067(2) -0.0182(19) 0.0109(15) 0.0035(19)
C4 0.087(2) 0.095(3) 0.075(2) -0.043(2) -0.0039(19) 0.022(2)
C5 0.087(2) 0.0552(18) 0.079(2) -0.0176(16) -0.0054(18) 0.0040(16)
C6 0.0614(17) 0.0513(17) 0.0653(18) -0.0026(13) 0.0027(14) 0.0011(14)
C7 0.0435(13) 0.0449(14) 0.0394(13) 0.0032(11) -0.0036(11) -0.0012(11)
C8 0.0337(12) 0.0465(14) 0.0412(13) 0.0018(10) 0.0023(10) -0.0029(11)
C9 0.0506(14) 0.0468(14) 0.0431(14) 0.0009(11) 0.0014(11) -0.0050(11)
C10 0.0537(16) 0.0687(19) 0.0407(14) 0.0036(14) 0.0055(12) -0.0033(13)
C11 0.0555(16) 0.0702(19) 0.0466(16) 0.0046(14) 0.0087(13) 0.0116(14)
C12 0.0455(15) 0.0500(15) 0.0606(17) -0.0017(12) 0.0069(12) 0.0055(13)
C13 0.0342(12) 0.0483(14) 0.0472(14) 0.0014(10) 0.0060(10) -0.0024(11)
C14 0.0442(14) 0.0488(15) 0.0567(16) -0.0082(11) 0.0024(12) -0.0057(12)
C15 0.0400(13) 0.0416(13) 0.0503(15) -0.0039(11) -0.0025(11) -0.0032(11)
C16 0.0452(13) 0.0355(13) 0.0457(14) -0.0013(10) -0.0016(11) -0.0003(10)
C17 0.0546(17) 0.076(2) 0.0592(18) -0.0195(15) 0.0067(13) -0.0189(15)
C18 0.070(2) 0.080(2) 0.065(2) -0.0255(17) -0.0016(16) -0.0239(17)
C19 0.087(2) 0.0557(17) 0.0480(16) -0.0083(16) 0.0014(15) -0.0103(13)
C20 0.070(2) 0.079(2) 0.0626(19) -0.0104(17) 0.0167(16) -0.0213(17)
C21 0.0504(16) 0.0703(19) 0.0693(19) -0.0135(14) 0.0090(14) -0.0198(16)

loop_
_atom_type_symbol
_atom_type_description
_atom_type_scat_dispersion_real
_atom_type_scat_dispersion_imag
_atom_type_scat_source
C C 0.0033 0.0016 'International Tables Vol C Tables 4.2.6.8 and 6.1.1.4'
H H 0.0000 0.0000 'International Tables Vol C Tables 4.2.6.8 and 6.1.1.4'
O O 0.0106 0.0060 'International Tables Vol C Tables 4.2.6.8 and 6.1.1.4'

loop_
_geom_angle_atom_site_label_1
_geom_angle_atom_site_label_2
_geom_angle_atom_site_label_3
_geom_angle_site_symmetry_1
_geom_angle_site_symmetry_3
_geom_angle
_geom_angle_publ_flag
C7 C1 C6 . . 110.5(2) ?
C7 C1 C2 . . 111.0(2) ?
C6 C1 C2 . . 110.0(2) ?
C7 C1 H1 . . 108.4 ?
C6 C1 H1 . . 108.4 ?
C2 C1 H1 . . 108.4 ?
C3 C2 C1 . . 110.9(2) ?
C3 C2 H2A . . 109.5 ?
C1 C2 H2A . . 109.5 ?
C3 C2 H2B . . 109.5 ?
C1 C2 H2B . . 109.5 ?
H2A C2 H2B . . 108.1 ?
C4 C3 C2 . . 111.4(3) ?
C4 C3 H3A . . 109.4 ?
C2 C3 H3A . . 109.4 ?
C4 C3 H3B . . 109.4 ?
C2 C3 H3B . . 109.4 ?
H3A C3 H3B . . 108.0 ?
C3 C4 C5 . . 111.2(3) ?
C3 C4 H4A . . 109.4 ?
C5 C4 H4A . . 109.4 ?
C3 C4 H4B . . 109.4 ?
C5 C4 H4B . . 109.4 ?
H4A C4 H4B . . 108.0 ?
C4 C5 C6 . . 111.1(3) ?
C4 C5 H5A . . 109.4 ?
C6 C5 H5A . . 109.4 ?
C4 C5 H5B . . 109.4 ?
C6 C5 H5B . . 109.4 ?
H5A C5 H5B . . 108.0 ?
C5 C6 C1 . . 111.3(2) ?
C5 C6 H6A . . 109.4 ?
C1 C6 H6A . . 109.4 ?
C5 C6 H6B . . 109.4 ?
C1 C6 H6B . . 109.4 ?
H6A C6 H6B . . 108.0 ?
O1 C7 C8 . . 120.3(2) ?
O1 C7 C1 . . 120.0(2) ?
C8 C7 C1 . . 119.7(2) ?
C9 C8 C13 . . 119.0(2) ?
C9 C8 C7 . . 119.2(2) ?
C13 C8 C7 . . 121.8(2) ?
C10 C9 C8 . . 121.9(2) ?
C10 C9 H9 . . 119.1 ?
C8 C9 H9 . . 119.1 ?
C11 C10 C9 . . 119.2(3) ?
C11 C10 H10 . . 120.4 ?
C9 C10 H10 . . 120.4 ?
C10 C11 C12 . . 119.8(3) ?
C10 C11 H11 . . 120.1 ?
C12 C11 H11 . . 120.1 ?
C11 C12 C13 . . 122.2(3) ?
C11 C12 H12 . . 118.9 ?
C13 C12 H12 . . 118.9 ?
C12 C13 C8 . . 118.0(2) ?
C12 C13 C14 . . 118.6(2) ?
C8 C13 C14 . . 123.3(2) ?
C13 C14 C15 . . 113.7(2) ?
C13 C14 H14A . . 108.8 ?
C15 C14 H14A . . 108.8 ?
C13 C14 H14B . . 108.8 ?
C15 C14 H14B . . 108.8 ?
H14A C14 H14B . . 107.7 ?
O2 C15 C16 . . 120.3(2) ?
O2 C15 C14 . . 120.9(2) ?
C16 C15 C14 . . 118.8(2) ?
C21 C16 C17 . . 117.9(2) ?
C21 C16 C15 . . 118.0(2) ?
C17 C16 C15 . . 124.0(2) ?
C18 C17 C16 . . 120.7(3) ?
C18 C17 H17 . . 119.6 ?
C16 C17 H17 . . 119.6 ?
C19 C18 C17 . . 120.4(3) ?
C19 C18 H18 . . 119.8 ?
C17 C18 H18 . . 119.8 ?
C18 C19 C20 . . 119.8(3) ?
C18 C19 H19 . . 120.1 ?
C20 C19 H19 . . 120.1 ?
C19 C20 C21 . . 120.1(3) ?
C19 C20 H20 . . 119.9 ?
C21 C20 H20 . . 119.9 ?
C20 C21 C16 . . 121.0(3) ?
C20 C21 H21 . . 119.5 ?
C16 C21 H21 . . 119.5 ?

loop_
_geom_bond_atom_site_label_1
_geom_bond_atom_site_label_2
_geom_bond_site_symmetry_2
_geom_bond_distance
_geom_bond_publ_flag
O1 C7 . 1.218(3) ?
O2 C15 . 1.210(3) ?
C1 C7 . 1.509(3) ?
C1 C6 . 1.520(4) ?
C1 C2 . 1.528(4) ?
C1 H1 . 0.9800 ?
C2 C3 . 1.520(4) ?
C2 H2A . 0.9700 ?
C2 H2B . 0.9700 ?
C3 C4 . 1.504(5) ?
C3 H3A . 0.9700 ?
C3 H3B . 0.9700 ?
C4 C5 . 1.510(5) ?
C4 H4A . 0.9700 ?
C4 H4B . 0.9700 ?
C5 C6 . 1.515(4) ?
C5 H5A . 0.9700 ?
C5 H5B . 0.9700 ?
C6 H6A . 0.9700 ?
C6 H6B . 0.9700 ?
C7 C8 . 1.500(3) ?
C8 C9 . 1.392(3) ?
C8 C13 . 1.402(4) ?
C9 C10 . 1.378(4) ?
C9 H9 . 0.9300 ?
C10 C11 . 1.371(4) ?
C10 H10 . 0.9300 ?
C11 C12 . 1.380(4) ?
C11 H11 . 0.9300 ?
C12 C13 . 1.388(4) ?
C12 H12 . 0.9300 ?
C13 C14 . 1.509(4) ?
C14 C15 . 1.521(4) ?
C14 H14A . 0.9700 ?
C14 H14B . 0.9700 ?
C15 C16 . 1.488(3) ?
C16 C21 . 1.376(4) ?
C16 C17 . 1.376(4) ?
C17 C18 . 1.378(4) ?
C17 H17 . 0.9300 ?
C18 C19 . 1.355(4) ?
C18 H18 . 0.9300 ?
C19 C20 . 1.361(4) ?
C19 H19 . 0.9300 ?
C20 C21 . 1.374(4) ?
C20 H20 . 0.9300 ?
C21 H21 . 0.9300 ?

loop_
_geom_torsion_atom_site_label_1
_geom_torsion_atom_site_label_2
_geom_torsion_atom_site_label_3
_geom_torsion_atom_site_label_4
_geom_torsion_site_symmetry_1
_geom_torsion_site_symmetry_2
_geom_torsion_site_symmetry_3
_geom_torsion_site_symmetry_4
_geom_torsion
_geom_torsion_publ_flag
C7 C1 C2 C3 . . . . 178.6(2) ?
C6 C1 C2 C3 . . . . 56.0(3) ?
C1 C2 C3 C4 . . . . -56.3(4) ?
C2 C3 C4 C5 . . . . 55.9(4) ?
C3 C4 C5 C6 . . . . -55.8(4) ?
C4 C5 C6 C1 . . . . 56.4(4) ?
C7 C1 C6 C5 . . . . -179.2(2) ?
C2 C1 C6 C5 . . . . -56.3(3) ?
C6 C1 C7 O1 . . . . 67.7(3) ?
C2 C1 C7 O1 . . . . -54.6(3) ?
C6 C1 C7 C8 . . . . -110.8(3) ?
C2 C1 C7 C8 . . . . 126.9(2) ?
O1 C7 C8 C9 . . . . -143.9(2) ?
C1 C7 C8 C9 . . . . 34.6(3) ?
O1 C7 C8 C13 . . . . 35.2(3) ?
C1 C7 C8 C13 . . . . -146.2(2) ?
C13 C8 C9 C10 . . . . -0.8(4) ?
C7 C8 C9 C10 . . . . 178.4(2) ?
C8 C9 C10 C11 . . . . 0.2(4) ?
C9 C10 C11 C12 . . . . 0.3(4) ?
C10 C11 C12 C13 . . . . -0.2(4) ?
C11 C12 C13 C8 . . . . -0.4(4) ?
C11 C12 C13 C14 . . . . 176.2(2) ?
C9 C8 C13 C12 . . . . 0.9(3) ?
C7 C8 C13 C12 . . . . -178.3(2) ?
C9 C8 C13 C14 . . . . -175.6(2) ?
C7 C8 C13 C14 . . . . 5.3(3) ?
C12 C13 C14 C15 . . . . -116.1(3) ?
C8 C13 C14 C15 . . . . 60.3(3) ?
C13 C14 C15 O2 . . . . -3.5(4) ?
C13 C14 C15 C16 . . . . 176.3(2) ?
O2 C15 C16 C21 . . . . -6.8(4) ?
C14 C15 C16 C21 . . . . 173.3(3) ?
O2 C15 C16 C17 . . . . 171.7(3) ?
C14 C15 C16 C17 . . . . -8.2(4) ?
C21 C16 C17 C18 . . . . 0.3(5) ?
C15 C16 C17 C18 . . . . -178.2(3) ?
C16 C17 C18 C19 . . . . 0.1(5) ?
C17 C18 C19 C20 . . . . -0.9(5) ?
C18 C19 C20 C21 . . . . 1.3(5) ?
C19 C20 C21 C16 . . . . -0.9(5) ?
C17 C16 C21 C20 . . . . 0.1(5) ?
C15 C16 C21 C20 . . . . 178.6(3) ?

loop_
_cod_related_entry_id
_cod_related_entry_database
_cod_related_entry_code
1 ChemSpider 24743513
